data_7015576
loop_
_publ_author_name
'Cooper, Christine J.'
'Jones, Matthew D.'
'Brayshaw, Simon K.'
'Sonnex, Benjamin'
'Russell, Mark L.'
'Mahon, Mary F.'
'Allan, David R.'

_publ_section_title
;
 When is an imine not an imine? Unusual reactivity of a series of
 Cu(II) imine-pyridine complexes and their exploitation for the Henry
 reaction.
;
_journal_issue 14
_journal_name_full 'Dalton transactions (Cambridge, England : 2003)'
_journal_page_first 3677
_journal_page_last 3682
_journal_paper_doi 10.1039/c0dt01740j
_journal_volume 40
_journal_year 2011
_chemical_absolute_configuration ad
_chemical_formula_sum 'C23 H28 Cu F6 N4 O7 S2'
_chemical_formula_weight 714.15
_chemical_name_systematic
;
?
;
_space_group_IT_number 1
_symmetry_cell_setting triclinic
_symmetry_space_group_name_Hall 'P 1'
_symmetry_space_group_name_H-M 'P 1'
_atom_sites_solution_hydrogens geom
_atom_sites_solution_primary direct
_atom_sites_solution_secondary difmap
_audit_creation_method SHELXL-97
_cell_angle_alpha 99.918(2)
_cell_angle_beta 105.773(2)
_cell_angle_gamma 96.2200(10)
_cell_formula_units_Z 2
_cell_length_a 9.6290(3)
_cell_length_b 11.7880(5)
_cell_length_c 13.8240(5)
_cell_measurement_reflns_used 34028
_cell_measurement_temperature 150(2)
_cell_measurement_theta_max 27.48
_cell_measurement_theta_min 3.51
_cell_volume 1467.40(10)
_computing_cell_refinement 'HKL Scalepack (Otwinski & Minor, 1997)'
_computing_data_collection 'Collect (Nonius BV, 1997-2000)'
_computing_data_reduction 'HKL Denzo & Scalepack (Otwinski & Minor 1997)'
_computing_molecular_graphics 'Ortep-3 for Windows (Farrugia, 1997)'
_computing_publication_material 'WinGX publication routines (Farrugia, 1999)'
_computing_structure_refinement 'SHELXL-97 (Sheldrick, 1997)'
_computing_structure_solution
;
SIR97- Altomare A., Burla M.C., Camalli M., Cascarano G.L., Giacovazzo C. ,
Guagliardi A., Moliterni A.G.G., Polidori G.,Spagna R.
(1999) J. Appl. Cryst. 32, 115-119.
;
_diffrn_ambient_temperature 150(2)
_diffrn_measured_fraction_theta_full 0.989
_diffrn_measured_fraction_theta_max 0.989
_diffrn_measurement_device_type 'nonius kappa ccd'
_diffrn_measurement_method ccd
_diffrn_radiation_monochromator graphite
_diffrn_radiation_source 'fine-focus sealed tube'
_diffrn_radiation_type MoK\a
_diffrn_radiation_wavelength 0.71073
_diffrn_reflns_av_R_equivalents 0.0335
_diffrn_reflns_av_sigmaI/netI 0.0452
_diffrn_reflns_limit_h_max 12
_diffrn_reflns_limit_h_min -12
_diffrn_reflns_limit_k_max 15
_diffrn_reflns_limit_k_min -15
_diffrn_reflns_limit_l_max 17
_diffrn_reflns_limit_l_min -17
_diffrn_reflns_number 29086
_diffrn_reflns_theta_full 27.55
_diffrn_reflns_theta_max 27.55
_diffrn_reflns_theta_min 3.56
_exptl_absorpt_coefficient_mu 0.973
_exptl_absorpt_correction_T_max 0.8291
_exptl_absorpt_correction_T_min 0.8291
_exptl_absorpt_correction_type multi-scan
_exptl_crystal_colour blue
_exptl_crystal_density_diffrn 1.616
_exptl_crystal_density_method 'not measured'
_exptl_crystal_description block
_exptl_crystal_F_000 730
_exptl_crystal_size_max 0.20
_exptl_crystal_size_mid 0.20
_exptl_crystal_size_min 0.20
_refine_diff_density_max 0.302
_refine_diff_density_min -0.521
_refine_diff_density_rms 0.060
_refine_ls_abs_structure_details 'Flack H D (1983), Acta Cryst. A39, 876-881'
_refine_ls_abs_structure_Flack 0.004(8)
_refine_ls_extinction_method none
_refine_ls_goodness_of_fit_ref 1.042
_refine_ls_hydrogen_treatment mixed
_refine_ls_matrix_type full
_refine_ls_number_parameters 805
_refine_ls_number_reflns 12630
_refine_ls_number_restraints 3
_refine_ls_restrained_S_all 1.042
_refine_ls_R_factor_all 0.0438
_refine_ls_R_factor_gt 0.0341
_refine_ls_shift/su_max 0.001
_refine_ls_shift/su_mean 0.000
_refine_ls_structure_factor_coef Fsqd
_refine_ls_weighting_details 'calc w=1/[\s^2^(Fo^2^)+(0.0331P)^2^+0.5954P] where P=(Fo^2^+2Fc^2^)/3'
_refine_ls_weighting_scheme calc
_refine_ls_wR_factor_gt 0.0774
_refine_ls_wR_factor_ref 0.0830
_reflns_number_gt 11009
_reflns_number_total 12630
_reflns_threshold_expression >2sigma(I)
_cod_data_source_file c0dt01740j.txt
_cod_data_source_block 3
_cod_original_cell_volume 1467.40(9)
_cod_original_sg_symbol_H-M P1
_cod_database_code 7015576

loop_
_symmetry_equiv_pos_as_xyz
'x, y, z'

loop_
_atom_site_label
_atom_site_type_symbol
_atom_site_fract_x
_atom_site_fract_y
_atom_site_fract_z
_atom_site_U_iso_or_equiv
_atom_site_adp_type
_atom_site_occupancy
_atom_site_symmetry_multiplicity
_atom_site_calc_flag
_atom_site_refinement_flags
_atom_site_disorder_assembly
_atom_site_disorder_group
Cu1 Cu -0.40569(3) 0.31174(3) 1.41573(2) 0.02341(11) Uani 1 1 d . . .
S1 S -0.48532(12) -0.00272(9) 1.57956(7) 0.0276(2) Uani 1 1 d . . .
F1 F -0.5439(3) -0.0590(3) 1.74087(17) 0.0374(6) Uani 1 1 d . . .
O1 O -0.4591(4) 0.3134(3) 1.5618(2) 0.0370(8) Uani 1 1 d . . .
N1 N -0.6078(4) 0.2264(3) 1.3282(2) 0.0261(8) Uani 1 1 d . . .
C1 C -0.7330(5) 0.2669(4) 1.3022(3) 0.0324(10) Uani 1 1 d . . .
H1 H -0.7339 0.3477 1.3235 0.039 Uiso 1 1 calc R . .
Cu2 Cu 0.12233(3) 0.20598(3) 0.97822(2) 0.02315(11) Uani 1 1 d . . .
S2 S -0.34056(11) 0.00116(10) 1.08488(7) 0.0298(2) Uani 1 1 d . . .
F2 F -0.5561(3) -0.2053(2) 1.62082(18) 0.0382(6) Uani 1 1 d . . .
O2 O 0.1821(4) 0.2019(3) 0.8338(2) 0.0305(7) Uani 1 1 d . . .
N2 N -0.3804(4) 0.4891(3) 1.4376(2) 0.0221(7) Uani 1 1 d . . .
C2 C -0.8629(5) 0.1940(5) 1.2445(3) 0.0362(11) Uani 1 1 d . . .
H2 H -0.9504 0.2255 1.2238 0.043 Uiso 1 1 calc R . .
S3 S 0.04980(12) 0.51351(10) 1.29496(8) 0.0309(2) Uani 1 1 d . . .
F3 F -0.7283(3) -0.1005(3) 1.6044(2) 0.0449(7) Uani 1 1 d . . .
O3 O -0.3336(4) -0.0016(3) 1.6324(2) 0.0374(8) Uani 1 1 d . . .
N3 N -0.1974(4) 0.3489(3) 1.4863(2) 0.0230(7) Uani 1 1 d . . .
C3 C -0.8639(5) 0.0777(5) 1.2180(3) 0.0358(11) Uani 1 1 d . . .
H3 H -0.9532 0.0276 1.1797 0.043 Uiso 1 1 calc R . .
S4 S 0.20533(12) 0.52114(9) 0.80609(7) 0.0273(2) Uani 1 1 d . . .
F4 F -0.2601(4) -0.1682(3) 1.1760(2) 0.0604(9) Uani 1 1 d . . .
O4 O -0.5333(4) -0.0590(3) 1.4726(2) 0.0416(8) Uani 1 1 d . . .
N4 N -0.3565(4) 0.1564(3) 1.3796(2) 0.0260(7) Uani 1 1 d . . .
C4 C -0.7350(5) 0.0301(4) 1.2464(3) 0.0278(9) Uani 1 1 d . . .
F5 F -0.1656(4) -0.1483(3) 1.0548(2) 0.0536(8) Uani 1 1 d . . .
O5 O -0.5352(4) 0.1076(3) 1.6033(2) 0.0419(8) Uani 1 1 d . . .
N5 N 0.1012(4) 0.0311(3) 0.9524(2) 0.0250(8) Uani 1 1 d . . .
C5 C -0.6079(5) 0.1101(4) 1.3006(3) 0.0255(9) Uani 1 1 d . . .
F6 F -0.3911(4) -0.2255(3) 1.0183(3) 0.0682(10) Uani 1 1 d . . .
O6 O -0.4653(4) -0.0082(3) 1.1233(2) 0.0402(8) Uani 1 1 d . . .
N6 N -0.0910(4) 0.1676(3) 0.9244(2) 0.0247(7) Uani 1 1 d . . .
C6 C -0.4620(5) 0.0750(4) 1.3316(3) 0.0245(9) Uani 1 1 d . . .
H6 H -0.444(3) -0.002(3) 1.309(2) 0.008(7) Uiso 1 1 d . . .
F7 F -0.1202(3) 0.6697(3) 1.3177(2) 0.0505(7) Uani 1 1 d . . .
O7 O -0.2133(4) 0.0777(3) 1.1543(3) 0.0560(10) Uani 1 1 d . . .
N7 N 0.0790(4) 0.3640(3) 0.9918(2) 0.0230(7) Uani 1 1 d . . .
C7 C -0.7330(5) -0.0990(4) 1.2203(3) 0.0339(10) Uani 1 1 d . . .
H7A H -0.7085 -0.1289 1.2837 0.051 Uiso 1 1 calc R . .
H7B H -0.6595 -0.1129 1.1845 0.051 Uiso 1 1 calc R . .
H7C H -0.8295 -0.1390 1.1758 0.051 Uiso 1 1 calc R . .
F8 F 0.1084(4) 0.7415(3) 1.3594(2) 0.0571(9) Uani 1 1 d . . .
O8 O -0.3758(4) 0.0114(4) 0.9799(2) 0.0544(10) Uani 1 1 d . . .
N8 N 0.3209(4) 0.2941(3) 1.0709(2) 0.0256(8) Uani 1 1 d . . .
C8 C -0.2003(3) 0.1496(3) 1.4087(2) 0.0248(6) Uani 1 1 d . . .
H8 H -0.1618 0.1698 1.3525 0.030 Uiso 1 1 calc R . .
F9 F -0.0142(3) 0.6841(2) 1.20037(19) 0.0461(7) Uani 1 1 d . . .
O9 O 0.0729(4) 0.5043(4) 1.3999(3) 0.0564(10) Uani 1 1 d . . .
C9 C -0.1578(5) 0.0328(4) 1.4267(3) 0.0307(10) Uani 1 1 d . . .
H9A H -0.2036 -0.0283 1.3636 0.037 Uiso 1 1 calc R . .
H9B H -0.1926 0.0104 1.4829 0.037 Uiso 1 1 calc R . .
F10 F 0.2759(3) 0.7211(2) 0.75891(18) 0.0379(6) Uani 1 1 d . . .
O10 O -0.0755(4) 0.4392(3) 1.2215(3) 0.0509(9) Uani 1 1 d . . .
C10 C 0.0093(4) 0.0435(3) 1.4553(3) 0.0342(8) Uani 1 1 d . . .
H10A H 0.0381 -0.0306 1.4721 0.041 Uiso 1 1 calc R . .
H10B H 0.0418 0.0565 1.3955 0.041 Uiso 1 1 calc R . .
F11 F 0.4463(3) 0.6155(3) 0.77719(19) 0.0429(7) Uani 1 1 d . . .
O11 O 0.1797(4) 0.5187(3) 1.2621(2) 0.0417(8) Uani 1 1 d . . .
C11 C 0.0856(4) 0.1439(4) 1.5472(3) 0.0390(9) Uani 1 1 d . . .
H11A H 0.1927 0.1508 1.5598 0.047 Uiso 1 1 calc R . .
H11B H 0.0633 0.1254 1.6091 0.047 Uiso 1 1 calc R . .
F12 F 0.2609(3) 0.5703(2) 0.64113(17) 0.0361(6) Uani 1 1 d . . .
O12 O 0.2533(4) 0.4098(3) 0.7837(2) 0.0357(7) Uani 1 1 d . . .
C12 C 0.0390(5) 0.2611(4) 1.5310(3) 0.0316(10) Uani 1 1 d . . .
H12A H 0.0707 0.2853 1.4742 0.038 Uiso 1 1 calc R . .
H12B H 0.0846 0.3220 1.5943 0.038 Uiso 1 1 calc R . .
O13 O 0.2566(4) 0.5808(3) 0.9121(2) 0.0418(9) Uani 1 1 d . . .
C13 C -0.1392(5) 0.4566(4) 1.5147(3) 0.0237(8) Uani 1 1 d . . .
H13 H -0.038(5) 0.486(4) 1.556(3) 0.033(11) Uiso 1 1 d . . .
O14 O 0.0540(3) 0.5223(3) 0.7553(2) 0.0349(7) Uani 1 1 d . . .
C14 C -0.1282(3) 0.2456(3) 1.5047(2) 0.0257(6) Uani 1 1 d . . .
H14 H -0.1554 0.2199 1.5634 0.031 Uiso 1 1 calc R . .
C15 C -0.2401(5) 0.5393(4) 1.4907(3) 0.0241(9) Uani 1 1 d . . .
C16 C -0.1974(5) 0.6612(4) 1.5210(3) 0.0270(9) Uani 1 1 d . . .
C17 C -0.3059(5) 0.7283(4) 1.4951(3) 0.0292(9) Uani 1 1 d . . .
H17 H -0.2825 0.8109 1.5155 0.035 Uiso 1 1 calc R . .
C18 C -0.4478(5) 0.6767(4) 1.4401(3) 0.0322(10) Uani 1 1 d . . .
H18 H -0.5207 0.7237 1.4212 0.039 Uiso 1 1 calc R . .
C19 C -0.4831(5) 0.5564(4) 1.4128(3) 0.0284(9) Uani 1 1 d . . .
H19 H -0.5811 0.5210 1.3762 0.034 Uiso 1 1 calc R . .
C20 C -0.0448(5) 0.7156(4) 1.5806(3) 0.0364(10) Uani 1 1 d . . .
H20A H -0.0227 0.6993 1.6498 0.055 Uiso 1 1 calc R . .
H20B H -0.0338 0.8002 1.5854 0.055 Uiso 1 1 calc R . .
H20C H 0.0228 0.6833 1.5459 0.055 Uiso 1 1 calc R . .
C21 C -0.5521(6) 0.3883(5) 1.5939(4) 0.0455(13) Uani 1 1 d . . .
H21A H -0.4947 0.4655 1.6288 0.068 Uiso 1 1 calc R . .
H21B H -0.5958 0.3552 1.6412 0.068 Uiso 1 1 calc R . .
H21C H -0.6297 0.3958 1.5337 0.068 Uiso 1 1 calc R . .
C22 C 0.2023(5) -0.0364(4) 0.9724(3) 0.0306(10) Uani 1 1 d . . .
H22 H 0.2991 -0.0006 1.0118 0.037 Uiso 1 1 calc R . .
C23 C 0.1739(5) -0.1574(4) 0.9384(3) 0.0295(9) Uani 1 1 d . . .
H23 H 0.2492 -0.2029 0.9550 0.035 Uiso 1 1 calc R . .
C24 C 0.0351(5) -0.2090(4) 0.8807(3) 0.0311(9) Uani 1 1 d . . .
H24 H 0.0136 -0.2912 0.8559 0.037 Uiso 1 1 calc R . .
C25 C -0.0770(5) -0.1399(4) 0.8578(3) 0.0265(9) Uani 1 1 d . . .
C26 C -0.0378(5) -0.0213(4) 0.8959(3) 0.0230(9) Uani 1 1 d . . .
C27 C -0.2324(6) -0.1955(5) 0.7950(4) 0.0393(11) Uani 1 1 d . . .
H27A H -0.2970 -0.1877 0.8389 0.059 Uiso 1 1 calc R . .
H27B H -0.2350 -0.2784 0.7678 0.059 Uiso 1 1 calc R . .
H27C H -0.2657 -0.1563 0.7379 0.059 Uiso 1 1 calc R . .
C28 C -0.1440(5) 0.0622(4) 0.8830(3) 0.0247(9) Uani 1 1 d . . .
H28 H -0.240(5) 0.038(4) 0.852(3) 0.019(10) Uiso 1 1 d . . .
C29 C -0.1699(3) 0.2673(3) 0.9357(2) 0.0253(6) Uani 1 1 d . . .
H29 H -0.1819 0.2795 1.0061 0.030 Uiso 1 1 calc R . .
C30 C -0.3197(5) 0.2566(4) 0.8603(3) 0.0331(10) Uani 1 1 d . . .
H30A H -0.3849 0.1880 0.8648 0.040 Uiso 1 1 calc R . .
H30B H -0.3125 0.2459 0.7893 0.040 Uiso 1 1 calc R . .
C31 C -0.3822(4) 0.3686(3) 0.8866(3) 0.0376(8) Uani 1 1 d . . .
H31A H -0.4782 0.3643 0.8354 0.045 Uiso 1 1 calc R . .
H31B H -0.3979 0.3743 0.9550 0.045 Uiso 1 1 calc R . .
C32 C -0.2805(4) 0.4775(3) 0.8874(3) 0.0394(8) Uani 1 1 d . . .
H32A H -0.3223 0.5475 0.9082 0.047 Uiso 1 1 calc R . .
H32B H -0.2734 0.4759 0.8171 0.047 Uiso 1 1 calc R . .
C33 C -0.1265(5) 0.4859(4) 0.9617(3) 0.0327(10) Uani 1 1 d . . .
H33A H -0.0610 0.5543 0.9571 0.039 Uiso 1 1 calc R . .
H33B H -0.1308 0.4955 1.0333 0.039 Uiso 1 1 calc R . .
C34 C -0.0684(3) 0.3742(3) 0.9317(2) 0.0250(6) Uani 1 1 d . . .
H34 H -0.0681 0.3674 0.8586 0.030 Uiso 1 1 calc R . .
C35 C 0.1803(5) 0.4471(4) 1.0495(3) 0.0244(9) Uani 1 1 d . . .
H35 H 0.175(4) 0.532(3) 1.056(2) 0.021(9) Uiso 1 1 d . . .
C36 C 0.3221(5) 0.4117(4) 1.0922(3) 0.0245(9) Uani 1 1 d . . .
C37 C 0.4490(5) 0.4915(4) 1.1464(3) 0.0286(10) Uani 1 1 d . . .
C38 C 0.5778(5) 0.4471(4) 1.1789(3) 0.0323(10) Uani 1 1 d . . .
H38 H 0.6663 0.4988 1.2161 0.039 Uiso 1 1 calc R . .
C39 C 0.5781(5) 0.3272(4) 1.1573(3) 0.0329(10) Uani 1 1 d . . .
H39 H 0.6663 0.2967 1.1784 0.039 Uiso 1 1 calc R . .
C40 C 0.4471(5) 0.2529(4) 1.1041(3) 0.0300(9) Uani 1 1 d . . .
H40 H 0.4463 0.1710 1.0908 0.036 Uiso 1 1 calc R . .
C41 C 0.4451(6) 0.6210(4) 1.1662(3) 0.0356(11) Uani 1 1 d . . .
H41A H 0.4133 0.6454 1.1005 0.053 Uiso 1 1 calc R . .
H41B H 0.5430 0.6635 1.2054 0.053 Uiso 1 1 calc R . .
H41C H 0.3765 0.6380 1.2056 0.053 Uiso 1 1 calc R . .
C42 C 0.2805(5) 0.1302(4) 0.8069(3) 0.0326(10) Uani 1 1 d . . .
H42A H 0.3683 0.1405 0.8657 0.049 Uiso 1 1 calc R . .
H42B H 0.3079 0.1521 0.7485 0.049 Uiso 1 1 calc R . .
H42C H 0.2332 0.0483 0.7878 0.049 Uiso 1 1 calc R . .
C43 C -0.5839(5) -0.0969(4) 1.6391(3) 0.0300(9) Uani 1 1 d . . .
C44 C -0.2877(6) -0.1420(5) 1.0839(3) 0.0388(11) Uani 1 1 d . . .
C45 C 0.0039(5) 0.6604(4) 1.2938(3) 0.0364(11) Uani 1 1 d . . .
C46 C 0.3026(5) 0.6115(4) 0.7423(3) 0.0258(9) Uani 1 1 d . . .
H1A H -0.482(4) 0.228(3) 1.577(3) 0.035(11) Uiso 1 1 d . . .
H2A H 0.192(5) 0.254(4) 0.824(3) 0.023(11) Uiso 1 1 d . . .

loop_
_atom_site_aniso_label
_atom_site_aniso_U_11
_atom_site_aniso_U_22
_atom_site_aniso_U_33
_atom_site_aniso_U_23
_atom_site_aniso_U_13
_atom_site_aniso_U_12
Cu1 0.0183(3) 0.0214(3) 0.0291(2) 0.00365(19) 0.00520(18) 0.0041(2)
S1 0.0332(6) 0.0221(6) 0.0328(5) 0.0100(4) 0.0149(4) 0.0067(4)
F1 0.0479(17) 0.0402(16) 0.0305(11) 0.0089(11) 0.0197(11) 0.0111(13)
O1 0.046(2) 0.0326(19) 0.0424(15) 0.0103(14) 0.0265(14) 0.0115(16)
N1 0.0230(19) 0.0230(19) 0.0313(16) 0.0045(14) 0.0072(13) 0.0035(15)
C1 0.023(2) 0.037(2) 0.0350(19) 0.0086(17) 0.0056(16) 0.0040(18)
Cu2 0.0181(3) 0.0210(3) 0.0299(2) 0.00505(19) 0.00655(18) 0.0038(2)
S2 0.0214(5) 0.0354(6) 0.0335(5) 0.0086(4) 0.0084(4) 0.0058(4)
F2 0.0550(17) 0.0223(14) 0.0468(13) 0.0131(10) 0.0266(12) 0.0086(12)
O2 0.0405(19) 0.0199(17) 0.0395(15) 0.0095(13) 0.0211(13) 0.0107(14)
N2 0.0219(18) 0.0226(19) 0.0214(14) 0.0048(13) 0.0052(13) 0.0055(15)
C2 0.026(2) 0.050(3) 0.034(2) 0.011(2) 0.0086(17) 0.012(2)
S3 0.0250(6) 0.0350(6) 0.0380(5) 0.0148(4) 0.0119(4) 0.0089(5)
F3 0.0263(15) 0.0509(19) 0.0582(15) 0.0192(13) 0.0103(11) 0.0027(13)
O3 0.0286(18) 0.041(2) 0.0477(16) 0.0137(15) 0.0162(14) 0.0081(15)
N3 0.0232(16) 0.0214(16) 0.0245(13) 0.0049(12) 0.0062(11) 0.0059(12)
C3 0.020(2) 0.053(3) 0.0290(19) 0.005(2) 0.0049(16) -0.006(2)
S4 0.0318(6) 0.0230(6) 0.0299(4) 0.0084(4) 0.0114(4) 0.0059(4)
F4 0.078(2) 0.068(2) 0.0592(15) 0.0376(15) 0.0337(15) 0.0393(17)
O4 0.056(2) 0.041(2) 0.0293(14) 0.0104(13) 0.0133(14) 0.0036(17)
N4 0.0241(16) 0.0267(17) 0.0266(14) 0.0030(12) 0.0076(12) 0.0055(13)
C4 0.031(2) 0.027(2) 0.0245(18) 0.0040(16) 0.0092(16) -0.0003(19)
F5 0.0529(18) 0.0554(19) 0.0664(16) 0.0107(14) 0.0358(14) 0.0248(14)
O5 0.050(2) 0.0280(19) 0.0624(19) 0.0187(15) 0.0307(17) 0.0179(16)
N5 0.0218(19) 0.028(2) 0.0275(16) 0.0082(14) 0.0097(14) 0.0059(16)
C5 0.021(2) 0.034(3) 0.0217(17) 0.0067(17) 0.0070(15) 0.0008(18)
F6 0.069(2) 0.045(2) 0.076(2) -0.0100(16) 0.0211(18) -0.0135(18)
O6 0.0265(17) 0.058(2) 0.0450(16) 0.0180(15) 0.0177(13) 0.0166(16)
N6 0.0190(15) 0.0241(17) 0.0336(15) 0.0061(13) 0.0113(12) 0.0061(12)
C6 0.025(2) 0.025(2) 0.0231(16) 0.0055(15) 0.0070(15) 0.0032(17)
F7 0.0475(17) 0.0466(17) 0.0695(17) 0.0151(13) 0.0306(13) 0.0203(13)
O7 0.0307(19) 0.039(2) 0.078(2) -0.0064(17) -0.0029(16) 0.0012(16)
N7 0.0188(15) 0.0225(16) 0.0272(14) 0.0048(12) 0.0060(11) 0.0042(12)
C7 0.031(3) 0.030(2) 0.035(2) 0.0069(18) 0.0049(18) -0.006(2)
F8 0.064(2) 0.0384(18) 0.0573(16) -0.0026(13) 0.0147(15) -0.0107(16)
O8 0.060(2) 0.076(3) 0.0422(16) 0.0326(17) 0.0224(15) 0.0244(19)
N8 0.0208(18) 0.032(2) 0.0241(14) 0.0076(14) 0.0060(13) 0.0055(15)
C8 0.0202(14) 0.0265(15) 0.0278(15) 0.0034(13) 0.0077(12) 0.0059(11)
F9 0.0603(18) 0.0384(15) 0.0472(12) 0.0213(11) 0.0190(12) 0.0133(12)
O9 0.066(2) 0.074(3) 0.0508(17) 0.0369(17) 0.0307(17) 0.030(2)
C9 0.032(3) 0.024(3) 0.038(2) 0.0067(18) 0.0103(19) 0.011(2)
F10 0.0478(16) 0.0249(14) 0.0496(13) 0.0123(11) 0.0253(12) 0.0077(12)
O10 0.0309(19) 0.035(2) 0.080(2) 0.0035(16) 0.0113(16) 0.0028(15)
C10 0.0351(18) 0.0317(18) 0.0397(19) 0.0092(16) 0.0121(15) 0.0171(14)
F11 0.0256(14) 0.0477(18) 0.0555(14) 0.0150(13) 0.0104(11) 0.0032(13)
O11 0.0280(18) 0.061(2) 0.0442(16) 0.0187(15) 0.0158(13) 0.0150(16)
C11 0.0268(18) 0.039(2) 0.045(2) 0.0051(18) 0.0006(16) 0.0147(15)
F12 0.0420(15) 0.0391(16) 0.0315(11) 0.0114(11) 0.0148(10) 0.0078(12)
O12 0.042(2) 0.0223(17) 0.0464(16) 0.0096(13) 0.0164(14) 0.0082(15)
C12 0.019(2) 0.031(3) 0.043(2) 0.0073(19) 0.0052(17) 0.008(2)
O13 0.065(2) 0.0340(19) 0.0270(14) 0.0092(13) 0.0127(14) 0.0066(17)
C13 0.021(2) 0.023(2) 0.0257(17) 0.0038(16) 0.0065(15) 0.0044(18)
O14 0.0272(17) 0.0341(19) 0.0459(16) 0.0096(14) 0.0147(13) 0.0034(14)
C14 0.0238(15) 0.0242(15) 0.0296(16) 0.0051(13) 0.0076(12) 0.0078(11)
C15 0.024(2) 0.026(2) 0.0229(17) 0.0033(16) 0.0086(15) 0.0035(18)
C16 0.030(2) 0.024(2) 0.0286(17) 0.0060(15) 0.0122(15) 0.0032(16)
C17 0.036(2) 0.0210(19) 0.0319(18) 0.0039(15) 0.0142(16) 0.0033(16)
C18 0.039(2) 0.029(2) 0.0323(19) 0.0094(17) 0.0116(17) 0.0155(19)
C19 0.025(2) 0.028(3) 0.0332(19) 0.0098(18) 0.0075(17) 0.0084(19)
C20 0.034(2) 0.023(2) 0.044(2) 0.0016(17) 0.0017(17) -0.0020(18)
C21 0.061(3) 0.042(3) 0.048(2) 0.010(2) 0.035(2) 0.019(3)
C22 0.030(2) 0.035(3) 0.0279(18) 0.0073(18) 0.0069(16) 0.011(2)
C23 0.032(2) 0.029(2) 0.0315(19) 0.0096(17) 0.0096(17) 0.0158(18)
C24 0.041(2) 0.024(2) 0.0309(17) 0.0060(15) 0.0121(17) 0.0137(17)
C25 0.030(2) 0.025(2) 0.0256(16) 0.0064(15) 0.0092(15) 0.0047(16)
C26 0.024(2) 0.023(2) 0.0260(17) 0.0101(16) 0.0100(15) 0.0054(17)
C27 0.040(3) 0.025(2) 0.046(2) 0.0037(18) 0.0053(19) -0.0001(19)
C28 0.020(2) 0.028(2) 0.0267(18) 0.0056(17) 0.0095(16) 0.0012(18)
C29 0.0192(14) 0.0240(15) 0.0339(16) 0.0052(13) 0.0086(12) 0.0080(11)
C30 0.023(2) 0.031(3) 0.040(2) 0.006(2) 0.0005(18) 0.004(2)
C31 0.0266(17) 0.038(2) 0.047(2) 0.0100(18) 0.0066(16) 0.0122(14)
C32 0.0350(19) 0.0316(18) 0.049(2) 0.0089(17) 0.0042(17) 0.0152(14)
C33 0.027(2) 0.023(3) 0.043(2) 0.0026(19) 0.0052(19) 0.007(2)
C34 0.0230(14) 0.0244(15) 0.0280(15) 0.0046(13) 0.0080(12) 0.0061(11)
C35 0.025(2) 0.024(2) 0.0264(17) 0.0065(16) 0.0113(15) 0.0024(17)
C36 0.025(2) 0.023(2) 0.0254(18) 0.0045(16) 0.0088(16) 0.0028(18)
C37 0.021(2) 0.041(3) 0.0244(18) 0.0076(18) 0.0095(16) -0.0019(19)
C38 0.027(2) 0.038(3) 0.0301(19) 0.0066(18) 0.0078(17) -0.001(2)
C39 0.019(2) 0.043(3) 0.0336(19) 0.0086(18) 0.0035(16) 0.0021(19)
C40 0.025(2) 0.034(2) 0.0327(18) 0.0049(16) 0.0106(15) 0.0084(17)
C41 0.036(3) 0.029(3) 0.033(2) 0.0021(18) 0.0039(18) -0.008(2)
C42 0.030(2) 0.036(3) 0.038(2) 0.0081(18) 0.0160(17) 0.0124(19)
C43 0.029(2) 0.032(3) 0.0309(19) 0.0087(17) 0.0093(16) 0.0094(19)
C44 0.041(3) 0.040(3) 0.039(2) 0.009(2) 0.0179(19) 0.006(2)
C45 0.034(3) 0.032(3) 0.045(2) 0.0079(19) 0.0145(19) 0.003(2)
C46 0.025(2) 0.022(2) 0.0326(18) 0.0066(16) 0.0101(16) 0.0038(17)

loop_
_atom_type_symbol
_atom_type_description
_atom_type_scat_dispersion_real
_atom_type_scat_dispersion_imag
_atom_type_scat_source
C C 0.0033 0.0016 'International Tables Vol C Tables 4.2.6.8 and 6.1.1.4'
H H 0.0000 0.0000 'International Tables Vol C Tables 4.2.6.8 and 6.1.1.4'
O O 0.0106 0.0060 'International Tables Vol C Tables 4.2.6.8 and 6.1.1.4'
N N 0.0061 0.0033 'International Tables Vol C Tables 4.2.6.8 and 6.1.1.4'
F F 0.0171 0.0103 'International Tables Vol C Tables 4.2.6.8 and 6.1.1.4'
S S 0.1246 0.1234 'International Tables Vol C Tables 4.2.6.8 and 6.1.1.4'
Cu Cu 0.3201 1.2651 'International Tables Vol C Tables 4.2.6.8 and 6.1.1.4'

loop_
_geom_angle_atom_site_label_1
_geom_angle_atom_site_label_2
_geom_angle_atom_site_label_3
_geom_angle
_geom_angle_site_symmetry_1
_geom_angle_site_symmetry_3
_geom_angle_publ_flag
N3 Cu1 N4 82.01(15) . . ?
N3 Cu1 N1 163.11(15) . . ?
N4 Cu1 N1 81.15(15) . . ?
N3 Cu1 N2 80.83(14) . . ?
N4 Cu1 N2 156.39(13) . . ?
N1 Cu1 N2 114.90(14) . . ?
N3 Cu1 O1 92.05(13) . . ?
N4 Cu1 O1 104.48(13) . . ?
N1 Cu1 O1 93.34(13) . . ?
N2 Cu1 O1 92.25(12) . . ?
O4 S1 O3 115.5(2) . . ?
O4 S1 O5 115.0(2) . . ?
O3 S1 O5 113.9(2) . . ?
O4 S1 C43 104.0(2) . . ?
O3 S1 C43 103.7(2) . . ?
O5 S1 C43 102.5(2) . . ?
C21 O1 Cu1 122.0(3) . . ?
C21 O1 H1A 111(2) . . ?
Cu1 O1 H1A 114(2) . . ?
C1 N1 C5 119.0(4) . . ?
C1 N1 Cu1 129.7(3) . . ?
C5 N1 Cu1 111.2(3) . . ?
N1 C1 C2 121.7(5) . . ?
N1 C1 H1 119.2 . . ?
C2 C1 H1 119.2 . . ?
N7 Cu2 N6 81.79(14) . . ?
N7 Cu2 N5 162.69(14) . . ?
N6 Cu2 N5 81.00(15) . . ?
N7 Cu2 N8 80.67(15) . . ?
N6 Cu2 N8 157.71(14) . . ?
N5 Cu2 N8 115.48(15) . . ?
N7 Cu2 O2 95.84(12) . . ?
N6 Cu2 O2 100.86(13) . . ?
N5 Cu2 O2 89.30(12) . . ?
N8 Cu2 O2 94.52(13) . . ?
O8 S2 O7 116.3(3) . . ?
O8 S2 O6 113.7(2) . . ?
O7 S2 O6 114.5(2) . . ?
O8 S2 C44 104.5(2) . . ?
O7 S2 C44 103.0(3) . . ?
O6 S2 C44 102.6(2) . . ?
C42 O2 Cu2 122.0(3) . . ?
C42 O2 H2A 113(4) . . ?
Cu2 O2 H2A 112(4) . . ?
C19 N2 C15 120.0(4) . . ?
C19 N2 Cu1 128.5(3) . . ?
C15 N2 Cu1 111.4(3) . . ?
C3 C2 C1 119.5(5) . . ?
C3 C2 H2 120.2 . . ?
C1 C2 H2 120.2 . . ?
O9 S3 O10 116.1(2) . . ?
O9 S3 O11 114.8(2) . . ?
O10 S3 O11 113.9(2) . . ?
O9 S3 C45 103.5(2) . . ?
O10 S3 C45 103.4(2) . . ?
O11 S3 C45 102.8(2) . . ?
C13 N3 C14 128.4(3) . . ?
C13 N3 Cu1 117.8(3) . . ?
C14 N3 Cu1 113.7(2) . . ?
C2 C3 C4 121.0(4) . . ?
C2 C3 H3 119.5 . . ?
C4 C3 H3 119.5 . . ?
O13 S4 O14 115.0(2) . . ?
O13 S4 O12 115.2(2) . . ?
O14 S4 O12 114.8(2) . . ?
O13 S4 C46 103.77(19) . . ?
O14 S4 C46 103.28(19) . . ?
O12 S4 C46 102.34(19) . . ?
C6 N4 C8 127.7(4) . . ?
C6 N4 Cu1 116.7(3) . . ?
C8 N4 Cu1 115.5(2) . . ?
C5 C4 C3 115.9(4) . . ?
C5 C4 C7 121.8(4) . . ?
C3 C4 C7 122.3(4) . . ?
C22 N5 C26 117.9(4) . . ?
C22 N5 Cu2 129.8(3) . . ?
C26 N5 Cu2 111.9(3) . . ?
N1 C5 C4 122.9(4) . . ?
N1 C5 C6 114.4(4) . . ?
C4 C5 C6 122.7(4) . . ?
C28 N6 C29 128.0(4) . . ?
C28 N6 Cu2 116.7(3) . . ?
C29 N6 Cu2 115.3(2) . . ?
N4 C6 C5 116.0(4) . . ?
N4 C6 H6 120.3(18) . . ?
C5 C6 H6 123.1(18) . . ?
C35 N7 C34 127.2(3) . . ?
C35 N7 Cu2 118.0(3) . . ?
C34 N7 Cu2 114.8(2) . . ?
C4 C7 H7A 109.5 . . ?
C4 C7 H7B 109.5 . . ?
H7A C7 H7B 109.5 . . ?
C4 C7 H7C 109.5 . . ?
H7A C7 H7C 109.5 . . ?
H7B C7 H7C 109.5 . . ?
C40 N8 C36 118.8(4) . . ?
C40 N8 Cu2 129.1(3) . . ?
C36 N8 Cu2 111.9(3) . . ?
N4 C8 C9 116.9(3) . . ?
N4 C8 C14 106.4(2) . . ?
C9 C8 C14 110.7(3) . . ?
N4 C8 H8 107.5 . . ?
C9 C8 H8 107.5 . . ?
C14 C8 H8 107.5 . . ?
C8 C9 C10 108.9(3) . . ?
C8 C9 H9A 109.9 . . ?
C10 C9 H9A 109.9 . . ?
C8 C9 H9B 109.9 . . ?
C10 C9 H9B 109.9 . . ?
H9A C9 H9B 108.3 . . ?
C11 C10 C9 111.9(3) . . ?
C11 C10 H10A 109.2 . . ?
C9 C10 H10A 109.2 . . ?
C11 C10 H10B 109.2 . . ?
C9 C10 H10B 109.2 . . ?
H10A C10 H10B 107.9 . . ?
C10 C11 C12 112.9(3) . . ?
C10 C11 H11A 109.0 . . ?
C12 C11 H11A 109.0 . . ?
C10 C11 H11B 109.0 . . ?
C12 C11 H11B 109.0 . . ?
H11A C11 H11B 107.8 . . ?
C11 C12 C14 107.9(3) . . ?
C11 C12 H12A 110.1 . . ?
C14 C12 H12A 110.1 . . ?
C11 C12 H12B 110.1 . . ?
C14 C12 H12B 110.1 . . ?
H12A C12 H12B 108.4 . . ?
N3 C13 C15 115.2(4) . . ?
N3 C13 H13 125(3) . . ?
C15 C13 H13 119(3) . . ?
N3 C14 C8 106.1(3) . . ?
N3 C14 C12 117.1(3) . . ?
C8 C14 C12 110.8(3) . . ?
N3 C14 H14 107.5 . . ?
C8 C14 H14 107.5 . . ?
C12 C14 H14 107.5 . . ?
N2 C15 C16 122.0(4) . . ?
N2 C15 C13 114.7(4) . . ?
C16 C15 C13 123.2(4) . . ?
C17 C16 C15 116.7(4) . . ?
C17 C16 C20 121.4(4) . . ?
C15 C16 C20 121.9(4) . . ?
C18 C17 C16 120.9(4) . . ?
C18 C17 H17 119.5 . . ?
C16 C17 H17 119.5 . . ?
C17 C18 C19 119.7(5) . . ?
C17 C18 H18 120.1 . . ?
C19 C18 H18 120.1 . . ?
N2 C19 C18 120.7(4) . . ?
N2 C19 H19 119.7 . . ?
C18 C19 H19 119.7 . . ?
C16 C20 H20A 109.5 . . ?
C16 C20 H20B 109.5 . . ?
H20A C20 H20B 109.5 . . ?
C16 C20 H20C 109.5 . . ?
H20A C20 H20C 109.5 . . ?
H20B C20 H20C 109.5 . . ?
O1 C21 H21A 109.5 . . ?
O1 C21 H21B 109.5 . . ?
H21A C21 H21B 109.5 . . ?
O1 C21 H21C 109.5 . . ?
H21A C21 H21C 109.5 . . ?
H21B C21 H21C 109.5 . . ?
N5 C22 C23 123.3(4) . . ?
N5 C22 H22 118.4 . . ?
C23 C22 H22 118.4 . . ?
C24 C23 C22 118.5(4) . . ?
C24 C23 H23 120.7 . . ?
C22 C23 H23 120.7 . . ?
C23 C24 C25 120.1(4) . . ?
C23 C24 H24 120.0 . . ?
C25 C24 H24 120.0 . . ?
C26 C25 C24 116.8(4) . . ?
C26 C25 C27 122.1(4) . . ?
C24 C25 C27 121.0(4) . . ?
N5 C26 C25 123.4(4) . . ?
N5 C26 C28 113.3(4) . . ?
C25 C26 C28 123.3(4) . . ?
C25 C27 H27A 109.5 . . ?
C25 C27 H27B 109.5 . . ?
H27A C27 H27B 109.5 . . ?
C25 C27 H27C 109.5 . . ?
H27A C27 H27C 109.5 . . ?
H27B C27 H27C 109.5 . . ?
N6 C28 C26 115.4(4) . . ?
N6 C28 H28 122(3) . . ?
C26 C28 H28 122(3) . . ?
N6 C29 C30 117.2(3) . . ?
N6 C29 C34 106.3(2) . . ?
C30 C29 C34 110.8(3) . . ?
N6 C29 H29 107.3 . . ?
C30 C29 H29 107.3 . . ?
C34 C29 H29 107.3 . . ?
C29 C30 C31 108.5(3) . . ?
C29 C30 H30A 110.0 . . ?
C31 C30 H30A 110.0 . . ?
C29 C30 H30B 110.0 . . ?
C31 C30 H30B 110.0 . . ?
H30A C30 H30B 108.4 . . ?
C32 C31 C30 111.9(3) . . ?
C32 C31 H31A 109.2 . . ?
C30 C31 H31A 109.2 . . ?
C32 C31 H31B 109.2 . . ?
C30 C31 H31B 109.2 . . ?
H31A C31 H31B 107.9 . . ?
C31 C32 C33 111.8(3) . . ?
C31 C32 H32A 109.3 . . ?
C33 C32 H32A 109.3 . . ?
C31 C32 H32B 109.3 . . ?
C33 C32 H32B 109.3 . . ?
H32A C32 H32B 107.9 . . ?
C34 C33 C32 108.1(3) . . ?
C34 C33 H33A 110.1 . . ?
C32 C33 H33A 110.1 . . ?
C34 C33 H33B 110.1 . . ?
C32 C33 H33B 110.1 . . ?
H33A C33 H33B 108.4 . . ?
N7 C34 C33 117.5(3) . . ?
N7 C34 C29 106.3(3) . . ?
C33 C34 C29 110.9(3) . . ?
N7 C34 H34 107.2 . . ?
C33 C34 H34 107.2 . . ?
C29 C34 H34 107.2 . . ?
N7 C35 C36 115.0(4) . . ?
N7 C35 H35 125(2) . . ?
C36 C35 H35 119(2) . . ?
N8 C36 C37 122.7(4) . . ?
N8 C36 C35 114.3(4) . . ?
C37 C36 C35 123.0(4) . . ?
C38 C37 C36 117.4(5) . . ?
C38 C37 C41 122.0(4) . . ?
C36 C37 C41 120.6(4) . . ?
C37 C38 C39 120.5(4) . . ?
C37 C38 H38 119.8 . . ?
C39 C38 H38 119.8 . . ?
C40 C39 C38 118.8(5) . . ?
C40 C39 H39 120.6 . . ?
C38 C39 H39 120.6 . . ?
N8 C40 C39 121.8(4) . . ?
N8 C40 H40 119.1 . . ?
C39 C40 H40 119.1 . . ?
C37 C41 H41A 109.5 . . ?
C37 C41 H41B 109.5 . . ?
H41A C41 H41B 109.5 . . ?
C37 C41 H41C 109.5 . . ?
H41A C41 H41C 109.5 . . ?
H41B C41 H41C 109.5 . . ?
O2 C42 H42A 109.5 . . ?
O2 C42 H42B 109.5 . . ?
H42A C42 H42B 109.5 . . ?
O2 C42 H42C 109.5 . . ?
H42A C42 H42C 109.5 . . ?
H42B C42 H42C 109.5 . . ?
F2 C43 F1 107.4(3) . . ?
F2 C43 F3 108.3(4) . . ?
F1 C43 F3 107.3(3) . . ?
F2 C43 S1 110.9(3) . . ?
F1 C43 S1 111.0(3) . . ?
F3 C43 S1 111.8(3) . . ?
F4 C44 F6 107.9(4) . . ?
F4 C44 F5 106.9(4) . . ?
F6 C44 F5 106.6(4) . . ?
F4 C44 S2 112.0(3) . . ?
F6 C44 S2 111.8(4) . . ?
F5 C44 S2 111.4(3) . . ?
F8 C45 F7 108.3(4) . . ?
F8 C45 F9 107.4(4) . . ?
F7 C45 F9 107.7(4) . . ?
F8 C45 S3 111.8(4) . . ?
F7 C45 S3 111.1(3) . . ?
F9 C45 S3 110.4(3) . . ?
F11 C46 F12 108.0(3) . . ?
F11 C46 F10 107.7(3) . . ?
F12 C46 F10 107.8(3) . . ?
F11 C46 S4 111.4(3) . . ?
F12 C46 S4 111.1(3) . . ?
F10 C46 S4 110.7(3) . . ?

loop_
_geom_bond_atom_site_label_1
_geom_bond_atom_site_label_2
_geom_bond_distance
_geom_bond_site_symmetry_2
_geom_bond_publ_flag
Cu1 N3 1.941(3) . ?
Cu1 N4 1.957(4) . ?
Cu1 N1 2.035(4) . ?
Cu1 N2 2.038(4) . ?
Cu1 O1 2.213(3) . ?
S1 O4 1.437(3) . ?
S1 O3 1.442(4) . ?
S1 O5 1.450(3) . ?
S1 C43 1.822(4) . ?
F1 C43 1.334(4) . ?
O1 C21 1.425(6) . ?
O1 H1A 1.07(4) . ?
N1 C1 1.326(6) . ?
N1 C5 1.359(6) . ?
C1 C2 1.388(7) . ?
C1 H1 0.9500 . ?
Cu2 N7 1.942(3) . ?
Cu2 N6 1.957(3) . ?
Cu2 N5 2.009(4) . ?
Cu2 N8 2.039(4) . ?
Cu2 O2 2.218(3) . ?
S2 O8 1.428(3) . ?
S2 O7 1.435(4) . ?
S2 O6 1.441(3) . ?
S2 C44 1.814(6) . ?
F2 C43 1.330(5) . ?
O2 C42 1.417(5) . ?
O2 H2A 0.65(4) . ?
N2 C19 1.343(6) . ?
N2 C15 1.361(5) . ?
C2 C3 1.356(7) . ?
C2 H2 0.9500 . ?
S3 O9 1.431(3) . ?
S3 O10 1.432(4) . ?
S3 O11 1.441(3) . ?
S3 C45 1.834(5) . ?
F3 C43 1.335(5) . ?
N3 C13 1.278(5) . ?
N3 C14 1.477(4) . ?
C3 C4 1.404(7) . ?
C3 H3 0.9500 . ?
S4 O13 1.437(3) . ?
S4 O14 1.438(3) . ?
S4 O12 1.450(3) . ?
S4 C46 1.829(4) . ?
F4 C44 1.325(5) . ?
N4 C6 1.263(5) . ?
N4 C8 1.463(4) . ?
C4 C5 1.399(6) . ?
C4 C7 1.505(7) . ?
F5 C44 1.348(6) . ?
N5 C22 1.325(6) . ?
N5 C26 1.367(5) . ?
C5 C6 1.479(6) . ?
F6 C44 1.331(6) . ?
N6 C28 1.261(5) . ?
N6 C29 1.476(4) . ?
C6 H6 0.96(3) . ?
F7 C45 1.334(6) . ?
N7 C35 1.283(5) . ?
N7 C34 1.467(4) . ?
C7 H7A 0.9800 . ?
C7 H7B 0.9800 . ?
C7 H7C 0.9800 . ?
F8 C45 1.321(5) . ?
N8 C40 1.351(6) . ?
N8 C36 1.365(6) . ?
C8 C9 1.519(5) . ?
C8 C14 1.528(4) . ?
C8 H8 1.0000 . ?
F9 C45 1.338(5) . ?
C9 C10 1.534(6) . ?
C9 H9A 0.9900 . ?
C9 H9B 0.9900 . ?
F10 C46 1.338(5) . ?
C10 C11 1.530(5) . ?
C10 H10A 0.9900 . ?
C10 H10B 0.9900 . ?
F11 C46 1.329(5) . ?
C11 C12 1.532(6) . ?
C11 H11A 0.9900 . ?
C11 H11B 0.9900 . ?
F12 C46 1.332(4) . ?
C12 C14 1.534(5) . ?
C12 H12A 0.9900 . ?
C12 H12B 0.9900 . ?
C13 C15 1.465(6) . ?
C13 H13 0.97(5) . ?
C14 H14 1.0000 . ?
C15 C16 1.407(6) . ?
C16 C17 1.385(7) . ?
C16 C20 1.485(6) . ?
C17 C18 1.382(6) . ?
C17 H17 0.9500 . ?
C18 C19 1.382(6) . ?
C18 H18 0.9500 . ?
C19 H19 0.9500 . ?
C20 H20A 0.9800 . ?
C20 H20B 0.9800 . ?
C20 H20C 0.9800 . ?
C21 H21A 0.9800 . ?
C21 H21B 0.9800 . ?
C21 H21C 0.9800 . ?
C22 C23 1.394(6) . ?
C22 H22 0.9500 . ?
C23 C24 1.367(6) . ?
C23 H23 0.9500 . ?
C24 C25 1.423(6) . ?
C24 H24 0.9500 . ?
C25 C26 1.378(6) . ?
C25 C27 1.520(6) . ?
C26 C28 1.492(6) . ?
C27 H27A 0.9800 . ?
C27 H27B 0.9800 . ?
C27 H27C 0.9800 . ?
C28 H28 0.90(4) . ?
C29 C30 1.510(5) . ?
C29 C34 1.528(4) . ?
C29 H29 1.0000 . ?
C30 C31 1.537(6) . ?
C30 H30A 0.9900 . ?
C30 H30B 0.9900 . ?
C31 C32 1.524(5) . ?
C31 H31A 0.9900 . ?
C31 H31B 0.9900 . ?
C32 C33 1.539(6) . ?
C32 H32A 0.9900 . ?
C32 H32B 0.9900 . ?
C33 C34 1.522(5) . ?
C33 H33A 0.9900 . ?
C33 H33B 0.9900 . ?
C34 H34 1.0000 . ?
C35 C36 1.470(6) . ?
C35 H35 1.00(4) . ?
C36 C37 1.397(6) . ?
C37 C38 1.390(7) . ?
C37 C41 1.509(7) . ?
C38 C39 1.394(7) . ?
C38 H38 0.9500 . ?
C39 C40 1.390(6) . ?
C39 H39 0.9500 . ?
C40 H40 0.9500 . ?
C41 H41A 0.9800 . ?
C41 H41B 0.9800 . ?
C41 H41C 0.9800 . ?
C42 H42A 0.9800 . ?
C42 H42B 0.9800 . ?
C42 H42C 0.9800 . ?
